data_4502224
loop_
_publ_author_name
'Tedesco, Consiglia'
'Erra, Loredana'
'Immediata, Ivano'
'Gaeta, Carmine'
'Brunelli, Michela'
'Merlini, Marco'
'Meneghini, Carlo'
'Pattison, Philip'
'Neri, Placido'

_publ_section_title
;
 Solvent Induced Pseudopolymorphism in a Calixarene-Based Porous Host
 Framework
;
_journal_issue 4
_journal_name_full 'Crystal Growth &amp; Design'
_journal_page_first 1527
_journal_paper_doi 10.1021/cg900719f
_journal_volume 10
_journal_year 2010
_chemical_formula_moiety '2 (C38 O6 H44), 3(C2 N1 H3), 2(H2 O)'
_chemical_formula_sum 'C41 H50.5 N1.5 O7'
_chemical_formula_weight 676.33
_chemical_name_systematic
; 
 ? 
;
_space_group_IT_number 4
_symmetry_cell_setting monoclinic
_symmetry_space_group_name_Hall 'P 2yb'
_symmetry_space_group_name_H-M 'P 1 21 1'
_atom_sites_solution_hydrogens geom
_atom_sites_solution_primary direct
_atom_sites_solution_secondary difmap
_audit_creation_method SHELXL-97
_cell_angle_alpha 90.00
_cell_angle_beta 91.643(2)
_cell_angle_gamma 90.00
_cell_formula_units_Z 4
_cell_length_a 12.726(5)
_cell_length_b 19.182(5)
_cell_length_c 15.583(5)
_cell_measurement_temperature 293(2)
_cell_volume 3802(2)
_computing_structure_refinement 'SHELXL-97 (Sheldrick, 1997)'
_computing_structure_solution 'SHELXS-97 (Sheldrick, 1990)'
_diffrn_ambient_temperature 293(2)
_diffrn_measured_fraction_theta_full 0.980
_diffrn_measured_fraction_theta_max 0.980
_diffrn_radiation_monochromator graphite
_diffrn_radiation_source 'fine-focus sealed tube'
_diffrn_radiation_wavelength 0.80000(3)
_diffrn_reflns_av_R_equivalents 0.0632
_diffrn_reflns_av_sigmaI/netI 0.0261
_diffrn_reflns_limit_h_max 13
_diffrn_reflns_limit_h_min -13
_diffrn_reflns_limit_k_max 19
_diffrn_reflns_limit_k_min -19
_diffrn_reflns_limit_l_max 16
_diffrn_reflns_limit_l_min -16
_diffrn_reflns_number 29105
_diffrn_reflns_theta_full 24.65
_diffrn_reflns_theta_max 24.65
_diffrn_reflns_theta_min 1.90
_exptl_absorpt_coefficient_mu 0.080
_exptl_absorpt_correction_type none
_exptl_crystal_colour white
_exptl_crystal_density_diffrn 1.181
_exptl_crystal_density_method 'not measured'
_exptl_crystal_F_000 1452
_refine_diff_density_max 0.715
_refine_diff_density_min -0.342
_refine_diff_density_rms 0.061
_refine_ls_abs_structure_details 'Flack H D (1983), Acta Cryst. A39, 876-881'
_refine_ls_abs_structure_Flack 0(10)
_refine_ls_extinction_method none
_refine_ls_goodness_of_fit_ref 0.857
_refine_ls_hydrogen_treatment constr
_refine_ls_matrix_type full
_refine_ls_number_parameters 882
_refine_ls_number_reflns 4585
_refine_ls_number_restraints 1
_refine_ls_restrained_S_all 0.857
_refine_ls_R_factor_all 0.0644
_refine_ls_R_factor_gt 0.0620
_refine_ls_shift/su_max 0.016
_refine_ls_shift/su_mean 0.003
_refine_ls_structure_factor_coef Fsqd
_refine_ls_weighting_details 'calc w=1/[\s^2^(Fo^2^)+(0.1307P)^2^+10.1699P] where P=(Fo^2^+2Fc^2^)/3'
_refine_ls_weighting_scheme calc
_refine_ls_wR_factor_gt 0.1638
_refine_ls_wR_factor_ref 0.1678
_reflns_number_gt 4441
_reflns_number_total 4585
_reflns_threshold_expression >2sigma(I)
_cod_data_source_file cg900719f_si_001.cif
_cod_data_source_block c
_cod_original_cell_volume 3802.4(5)
_cod_original_sg_symbol_H-M 'P 21'
_cod_database_code 4502224

loop_
_symmetry_equiv_pos_as_xyz
'x, y, z'
'-x, y+1/2, -z'

loop_
_atom_site_label
_atom_site_type_symbol
_atom_site_fract_x
_atom_site_fract_y
_atom_site_fract_z
_atom_site_U_iso_or_equiv
_atom_site_adp_type
_atom_site_occupancy
_atom_site_symmetry_multiplicity
_atom_site_calc_flag
_atom_site_refinement_flags
O1 O 0.3296(4) 0.2739(3) 0.0703(3) 0.0339(13) Uani 1 1 d .
H1 H 0.3094 0.2335 0.0758 0.051 Uiso 1 1 calc R
O2 O 0.3491(4) 0.4174(3) 0.3787(3) 0.0358(13) Uani 1 1 d .
H2 H 0.3315 0.3930 0.4191 0.054 Uiso 1 1 calc R
O3 O 0.4634(4) 0.3191(2) -0.0613(3) 0.0264(11) Uani 1 1 d .
H3 H 0.4054 0.3347 -0.0499 0.040 Uiso 1 1 calc R
O4 O 0.7720(4) 0.4476(3) 0.1428(3) 0.0431(14) Uani 1 1 d .
H4 H 0.7432 0.4760 0.1736 0.065 Uiso 1 1 calc R
O5 O 0.5135(4) 0.1809(2) -0.0166(3) 0.0260(12) Uani 1 1 d .
O6 O 0.3478(4) 0.1294(2) 0.0773(3) 0.0273(12) Uani 1 1 d .
O1' O 0.2504(4) 0.3404(3) 0.4993(3) 0.0258(11) Uani 1 1 d .
H1' H 0.2889 0.3083 0.4852 0.039 Uiso 1 1 calc R
O2' O 0.3153(4) 0.3987(3) 0.8435(3) 0.0304(12) Uani 1 1 d .
H2' H 0.3622 0.3742 0.8644 0.046 Uiso 1 1 calc R
O3' O 0.2437(4) 0.1847(3) 0.4752(3) 0.0302(12) Uani 1 1 d .
H3' H 0.1972 0.1641 0.4480 0.045 Uiso 1 1 calc R
O4' O 0.3156(5) 0.0675(3) 0.7945(4) 0.0581(19) Uani 1 1 d .
H4' H 0.2774 0.0340 0.8031 0.087 Uiso 1 1 calc R
O5' O 0.0354(3) 0.1797(2) 0.4178(3) 0.0232(11) Uani 1 1 d .
O6' O 0.0501(4) 0.3399(2) 0.4514(3) 0.0241(11) Uani 1 1 d .
C1 C 0.2747(6) 0.1972(4) 0.2270(4) 0.0255(16) Uani 1 1 d .
H1A H 0.2336 0.1885 0.2774 0.031 Uiso 1 1 calc R
H1B H 0.2309 0.1868 0.1767 0.031 Uiso 1 1 calc R
C2 C 0.3068(5) 0.2734(3) 0.2253(4) 0.0203(16) Uani 1 1 d .
C3 C 0.3123(5) 0.3090(4) 0.3033(4) 0.0249(17) Uani 1 1 d .
H3A H 0.2955 0.2865 0.3539 0.030 Uiso 1 1 calc R
C4 C 0.3434(6) 0.3791(4) 0.3044(4) 0.0246(17) Uani 1 1 d .
C5 C 0.3691(6) 0.4114(4) 0.2302(4) 0.0302(18) Uani 1 1 d .
H5 H 0.3895 0.4579 0.2321 0.036 Uiso 1 1 calc R
C6 C 0.3659(6) 0.3768(4) 0.1506(4) 0.0275(17) Uani 1 1 d .
C7 C 0.3341(6) 0.3068(4) 0.1512(4) 0.0270(17) Uani 1 1 d .
C8 C 0.3968(6) 0.4148(4) 0.0705(4) 0.0273(17) Uani 1 1 d .
H8A H 0.3871 0.4646 0.0779 0.033 Uiso 1 1 calc R
H8B H 0.3528 0.3997 0.0221 0.033 Uiso 1 1 calc R
C9 C 0.5130(6) 0.3991(4) 0.0530(4) 0.0279(18) Uani 1 1 d .
C10 C 0.5909(7) 0.4322(4) 0.1022(4) 0.0332(19) Uani 1 1 d .
H10 H 0.5729 0.4665 0.1413 0.040 Uiso 1 1 calc R
C11 C 0.6973(6) 0.4137(4) 0.0931(4) 0.0295(18) Uani 1 1 d .
C12 C 0.7233(6) 0.3630(4) 0.0353(4) 0.0307(18) Uani 1 1 d .
H12 H 0.7935 0.3509 0.0297 0.037 Uiso 1 1 calc R
C13 C 0.6467(6) 0.3294(4) -0.0152(4) 0.0268(17) Uani 1 1 d .
C14 C 0.5412(6) 0.3506(4) -0.0070(4) 0.0253(17) Uani 1 1 d .
C15 C 0.6767(6) 0.2697(4) -0.0737(4) 0.0252(16) Uani 1 1 d .
H15A H 0.7390 0.2826 -0.1044 0.030 Uiso 1 1 calc R
H15B H 0.6203 0.2618 -0.1157 0.030 Uiso 1 1 calc R
C16 C 0.6982(5) 0.2026(4) -0.0240(4) 0.0214(16) Uani 1 1 d .
C17 C 0.8024(6) 0.1822(4) -0.0023(4) 0.0264(17) Uani 1 1 d .
H17 H 0.8581 0.2103 -0.0183 0.032 Uiso 1 1 calc R
C18 C 0.8227(5) 0.1216(4) 0.0421(4) 0.0250(17) Uani 1 1 d .
C19 C 0.7397(6) 0.0787(4) 0.0637(4) 0.0249(17) Uani 1 1 d .
H19 H 0.7538 0.0367 0.0914 0.030 Uiso 1 1 calc R
C20 C 0.6341(6) 0.0974(4) 0.0445(4) 0.0233(16) Uani 1 1 d .
C21 C 0.6180(5) 0.1586(4) 0.0003(4) 0.0249(17) Uani 1 1 d .
C22 C 0.5452(6) 0.0513(4) 0.0736(4) 0.0232(16) Uani 1 1 d .
H22A H 0.5717 0.0045 0.0836 0.028 Uiso 1 1 calc R
H22B H 0.4913 0.0489 0.0284 0.028 Uiso 1 1 calc R
C23 C 0.4972(5) 0.0783(3) 0.1547(4) 0.0199(15) Uani 1 1 d .
C24 C 0.5479(6) 0.0662(4) 0.2329(4) 0.0248(16) Uani 1 1 d .
H24 H 0.6068 0.0375 0.2343 0.030 Uiso 1 1 calc R
C25 C 0.5151(6) 0.0947(4) 0.3092(4) 0.0238(16) Uani 1 1 d .
C26 C 0.4248(6) 0.1388(4) 0.3054(4) 0.0273(17) Uani 1 1 d .
H26 H 0.4028 0.1606 0.3550 0.033 Uiso 1 1 calc R
C27 C 0.3697(5) 0.1497(3) 0.2288(4) 0.0224(16) Uani 1 1 d .
C28 C 0.4057(6) 0.1182(3) 0.1541(4) 0.0228(16) Uani 1 1 d .
C29 C 0.4687(6) 0.1538(5) -0.0950(5) 0.0366(19) Uani 1 1 d .
H29A H 0.3981 0.1708 -0.1028 0.055 Uiso 1 1 calc R
H29B H 0.4680 0.1038 -0.0926 0.055 Uiso 1 1 calc R
H29C H 0.5100 0.1687 -0.1423 0.055 Uiso 1 1 calc R
C30 C 0.9378(6) 0.0989(4) 0.0624(4) 0.0318(18) Uani 1 1 d .
C31 C 1.0045(7) 0.1648(5) 0.0848(6) 0.052(2) Uani 1 1 d .
H31A H 0.9772 0.1870 0.1347 0.079 Uiso 1 1 calc R
H31B H 1.0012 0.1967 0.0373 0.079 Uiso 1 1 calc R
H31C H 1.0762 0.1514 0.0962 0.079 Uiso 1 1 calc R
C32 C 0.9801(7) 0.0617(6) -0.0158(6) 0.062(3) Uani 1 1 d .
H32A H 0.9761 0.0924 -0.0645 0.092 Uiso 1 1 calc R
H32B H 0.9388 0.0208 -0.0277 0.092 Uiso 1 1 calc R
H32C H 1.0519 0.0486 -0.0046 0.092 Uiso 1 1 calc R
C33 C 0.9444(7) 0.0508(5) 0.1392(6) 0.054(3) Uani 1 1 d .
H33A H 0.9176 0.0742 0.1884 0.081 Uiso 1 1 calc R
H33B H 1.0163 0.0378 0.1505 0.081 Uiso 1 1 calc R
H33C H 0.9033 0.0097 0.1275 0.081 Uiso 1 1 calc R
C34 C 0.2786(6) 0.0714(4) 0.0546(5) 0.0348(19) Uani 1 1 d .
H34A H 0.2411 0.0817 0.0018 0.052 Uiso 1 1 calc R
H34B H 0.2294 0.0643 0.0993 0.052 Uiso 1 1 calc R
H34C H 0.3197 0.0299 0.0477 0.052 Uiso 1 1 calc R
C35 C 0.5719(6) 0.0795(4) 0.3945(4) 0.0282(17) Uani 1 1 d .
C36 C 0.5297(7) 0.1213(5) 0.4685(5) 0.047(2) Uani 1 1 d .
H36A H 0.5682 0.1096 0.5204 0.071 Uiso 1 1 calc R
H36B H 0.4566 0.1106 0.4750 0.071 Uiso 1 1 calc R
H36C H 0.5373 0.1702 0.4570 0.071 Uiso 1 1 calc R
C37 C 0.5602(6) 0.0011(4) 0.4145(5) 0.0342(19) Uani 1 1 d .
H37A H 0.5964 -0.0095 0.4677 0.051 Uiso 1 1 calc R
H37B H 0.5897 -0.0258 0.3691 0.051 Uiso 1 1 calc R
H37C H 0.4870 -0.0102 0.4189 0.051 Uiso 1 1 calc R
C38 C 0.6905(6) 0.0956(4) 0.3865(5) 0.0360(19) Uani 1 1 d .
H38A H 0.7266 0.0854 0.4400 0.054 Uiso 1 1 calc R
H38B H 0.6995 0.1440 0.3728 0.054 Uiso 1 1 calc R
H38C H 0.7188 0.0674 0.3419 0.054 Uiso 1 1 calc R
C1' C 0.1199(5) 0.4445(4) 0.5741(4) 0.0242(16) Uani 1 1 d .
H1'1 H 0.1146 0.4912 0.5976 0.029 Uiso 1 1 calc R
H1'2 H 0.1422 0.4487 0.5153 0.029 Uiso 1 1 calc R
C2' C 0.2033(5) 0.4040(3) 0.6260(4) 0.0198(15) Uani 1 1 d .
C3' C 0.2218(5) 0.4169(4) 0.7115(4) 0.0213(15) Uani 1 1 d .
H3'1 H 0.1824 0.4510 0.7384 0.026 Uiso 1 1 calc R
C4' C 0.2976(5) 0.3807(4) 0.7590(4) 0.0227(16) Uani 1 1 d .
C5' C 0.3547(6) 0.3277(4) 0.7188(4) 0.0265(17) Uani 1 1 d .
H5' H 0.4045 0.3023 0.7505 0.032 Uiso 1 1 calc R
C6' C 0.3376(5) 0.3130(3) 0.6331(4) 0.0202(16) Uani 1 1 d .
C7' C 0.2620(5) 0.3516(3) 0.5866(4) 0.0206(15) Uani 1 1 d .
C8' C 0.3910(5) 0.2509(4) 0.5917(4) 0.0249(16) Uani 1 1 d .
H8'1 H 0.3922 0.2577 0.5301 0.030 Uiso 1 1 calc R
H8'2 H 0.4631 0.2476 0.6133 0.030 Uiso 1 1 calc R
C9' C 0.3327(6) 0.1830(4) 0.6114(4) 0.0278(17) Uani 1 1 d .
C10' C 0.3502(6) 0.1523(4) 0.6906(5) 0.0315(18) Uani 1 1 d .
H10' H 0.4008 0.1708 0.7283 0.038 Uiso 1 1 calc R
C11' C 0.2932(6) 0.0943(4) 0.7147(5) 0.0355(19) Uani 1 1 d .
C12' C 0.2171(6) 0.0661(4) 0.6593(5) 0.0326(18) Uani 1 1 d .
H12' H 0.1782 0.0276 0.6762 0.039 Uiso 1 1 calc R
C13' C 0.1991(6) 0.0957(4) 0.5782(4) 0.0262(17) Uani 1 1 d .
C14' C 0.2565(5) 0.1551(4) 0.5543(4) 0.0241(16) Uani 1 1 d .
C15' C 0.1134(6) 0.0661(4) 0.5204(5) 0.0275(17) Uani 1 1 d .
H15C H 0.1064 0.0165 0.5311 0.033 Uiso 1 1 calc R
H15D H 0.1318 0.0723 0.4609 0.033 Uiso 1 1 calc R
C16' C 0.0091(5) 0.1023(4) 0.5362(4) 0.0224(16) Uani 1 1 d .
C17' C -0.0495(6) 0.0824(3) 0.6068(4) 0.0235(16) Uani 1 1 d .
H17' H -0.0284 0.0439 0.6393 0.028 Uiso 1 1 calc R
C18' C -0.1397(6) 0.1197(3) 0.6295(4) 0.0231(16) Uani 1 1 d .
C19' C -0.1711(5) 0.1762(4) 0.5788(4) 0.0238(16) Uani 1 1 d .
H19' H -0.2315 0.2006 0.5927 0.029 Uiso 1 1 calc R
C20' C -0.1142(6) 0.1975(3) 0.5072(4) 0.0222(16) Uani 1 1 d .
C21' C -0.0235(5) 0.1587(4) 0.4868(4) 0.0225(16) Uani 1 1 d .
C22' C -0.1450(5) 0.2643(4) 0.4613(4) 0.0231(16) Uani 1 1 d .
H22C H -0.2198 0.2639 0.4474 0.028 Uiso 1 1 calc R
H22D H -0.1076 0.2679 0.4081 0.028 Uiso 1 1 calc R
C23' C -0.1186(5) 0.3266(3) 0.5184(4) 0.0216(16) Uani 1 1 d .
C24' C -0.1862(6) 0.3472(4) 0.5817(4) 0.0254(16) Uani 1 1 d .
H24' H -0.2526 0.3271 0.5829 0.031 Uiso 1 1 calc R
C25' C -0.1590(5) 0.3965(3) 0.6430(4) 0.0214(15) Uani 1 1 d .
C26' C -0.0576(5) 0.4265(4) 0.6383(4) 0.0232(16) Uani 1 1 d .
H26' H -0.0363 0.4587 0.6799 0.028 Uiso 1 1 calc R
C27' C 0.0107(5) 0.4098(4) 0.5742(4) 0.0214(16) Uani 1 1 d .
C28' C -0.0195(5) 0.3593(4) 0.5146(4) 0.0218(16) Uani 1 1 d .
C29' C -0.0006(6) 0.1493(4) 0.3382(4) 0.0318(17) Uani 1 1 d .
H29D H 0.0423 0.1655 0.2927 0.048 Uiso 1 1 calc R
H29E H -0.0724 0.1625 0.3267 0.048 Uiso 1 1 calc R
H29F H 0.0041 0.0994 0.3421 0.048 Uiso 1 1 calc R
C30' C -0.2015(6) 0.1019(4) 0.7103(4) 0.0279(17) Uani 1 1 d .
C31' C -0.1870(7) 0.1641(5) 0.7737(5) 0.043(2) Uani 1 1 d .
H31D H -0.2244 0.1547 0.8250 0.065 Uiso 1 1 calc R
H31E H -0.2141 0.2059 0.7473 0.065 Uiso 1 1 calc R
H31F H -0.1137 0.1701 0.7878 0.065 Uiso 1 1 calc R
C32' C -0.3203(6) 0.0949(4) 0.6896(5) 0.0347(18) Uani 1 1 d .
H32D H -0.3563 0.0837 0.7411 0.052 Uiso 1 1 calc R
H32E H -0.3318 0.0584 0.6481 0.052 Uiso 1 1 calc R
H32F H -0.3468 0.1381 0.6667 0.052 Uiso 1 1 calc R
C33' C -0.1628(7) 0.0347(4) 0.7541(5) 0.038(2) Uani 1 1 d .
H33D H -0.2035 0.0259 0.8039 0.057 Uiso 1 1 calc R
H33E H -0.0900 0.0397 0.7710 0.057 Uiso 1 1 calc R
H33F H -0.1706 -0.0036 0.7147 0.057 Uiso 1 1 calc R
C34' C 0.0314(6) 0.3711(4) 0.3681(4) 0.0359(19) Uani 1 1 d .
H34D H 0.0829 0.3547 0.3292 0.054 Uiso 1 1 calc R
H34E H 0.0363 0.4209 0.3730 0.054 Uiso 1 1 calc R
H34F H -0.0376 0.3586 0.3468 0.054 Uiso 1 1 calc R
C35' C -0.2332(6) 0.4185(4) 0.7142(4) 0.0276(17) Uani 1 1 d .
C36' C -0.1774(6) 0.4058(4) 0.8017(4) 0.0350(19) Uani 1 1 d .
H36D H -0.1618 0.3571 0.8081 0.053 Uiso 1 1 calc R
H36E H -0.2223 0.4204 0.8468 0.053 Uiso 1 1 calc R
H36F H -0.1132 0.4321 0.8049 0.053 Uiso 1 1 calc R
C37' C -0.2586(7) 0.4962(4) 0.7046(5) 0.0364(19) Uani 1 1 d .
H37D H -0.2938 0.5042 0.6502 0.055 Uiso 1 1 calc R
H37E H -0.1945 0.5226 0.7076 0.055 Uiso 1 1 calc R
H37F H -0.3033 0.5104 0.7500 0.055 Uiso 1 1 calc R
C38' C -0.3367(6) 0.3764(4) 0.7109(5) 0.0371(19) Uani 1 1 d .
H38D H -0.3726 0.3841 0.6567 0.056 Uiso 1 1 calc R
H38E H -0.3805 0.3913 0.7566 0.056 Uiso 1 1 calc R
H38F H -0.3212 0.3277 0.7174 0.056 Uiso 1 1 calc R
OW1 O 0.1045(6) 0.3464(5) 1.0341(5) 0.079(2) Uiso 1 1 d .
OW2 O 0.9569(6) 0.3809(4) 0.1542(5) 0.078(2) Uiso 1 1 d .
N1 N 0.8117(8) 0.2711(5) 0.2343(5) 0.063(2) Uani 1 1 d .
C60 C 0.7230(8) 0.2651(5) 0.2222(5) 0.044(2) Uani 1 1 d .
C61 C 0.6105(6) 0.2561(4) 0.2061(5) 0.0375(19) Uani 1 1 d .
H61A H 0.5935 0.2074 0.2072 0.056 Uiso 1 1 calc R
H61B H 0.5913 0.2751 0.1509 0.056 Uiso 1 1 calc R
H61C H 0.5725 0.2799 0.2497 0.056 Uiso 1 1 calc R
C70 C 0.0607(7) 0.2644(5) 0.7966(6) 0.046(2) Uani 1 1 d .
C71 C 0.0759(7) 0.2459(4) 0.7085(5) 0.040(2) Uani 1 1 d .
H71A H 0.0104 0.2499 0.6768 0.060 Uiso 1 1 calc R
H71B H 0.1008 0.1987 0.7055 0.060 Uiso 1 1 calc R
H71C H 0.1267 0.2767 0.6844 0.060 Uiso 1 1 calc R
N2 N 0.0480(8) 0.2795(6) 0.8668(6) 0.085(3) Uani 1 1 d .
N3 N 0.5783(7) 0.3125(6) 0.4459(7) 0.085(3) Uani 1 1 d .
C80 C 0.5903(7) 0.3668(6) 0.4166(7) 0.058(3) Uani 1 1 d .
C81 C 0.6042(11) 0.4356(7) 0.3812(9) 0.090(4) Uani 1 1 d .
H81A H 0.6561 0.4604 0.4152 0.134 Uiso 1 1 calc R
H81B H 0.5387 0.4604 0.3818 0.134 Uiso 1 1 calc R
H81C H 0.6271 0.4318 0.3233 0.134 Uiso 1 1 calc R

loop_
_atom_site_aniso_label
_atom_site_aniso_U_11
_atom_site_aniso_U_22
_atom_site_aniso_U_33
_atom_site_aniso_U_23
_atom_site_aniso_U_13
_atom_site_aniso_U_12
O1 0.065(3) 0.019(3) 0.017(3) 0.003(2) -0.009(2) -0.002(3)
O2 0.064(3) 0.024(3) 0.020(3) -0.003(2) 0.005(2) 0.001(3)
O3 0.039(3) 0.022(3) 0.017(2) -0.002(2) -0.008(2) 0.004(2)
O4 0.055(3) 0.025(3) 0.049(3) -0.019(3) -0.012(3) 0.004(3)
O5 0.034(3) 0.019(3) 0.024(3) 0.000(2) -0.010(2) 0.006(2)
O6 0.040(3) 0.019(3) 0.022(3) 0.002(2) -0.009(2) -0.004(2)
O1' 0.043(3) 0.019(3) 0.016(2) -0.002(2) 0.001(2) 0.009(2)
O2' 0.045(3) 0.026(3) 0.020(3) -0.004(2) -0.011(2) 0.008(2)
O3' 0.040(3) 0.034(3) 0.017(3) 0.001(2) -0.003(2) -0.010(2)
O4' 0.096(5) 0.033(3) 0.044(4) 0.025(3) -0.038(3) -0.031(3)
O5' 0.031(3) 0.026(3) 0.013(2) -0.003(2) -0.001(2) 0.000(2)
O6' 0.037(3) 0.019(3) 0.015(2) -0.002(2) -0.005(2) -0.001(2)
C1 0.034(4) 0.020(4) 0.022(4) -0.001(3) -0.001(3) 0.007(3)
C2 0.034(4) 0.013(4) 0.014(4) -0.003(3) -0.001(3) 0.005(3)
C3 0.034(4) 0.023(4) 0.018(4) 0.006(3) 0.001(3) 0.004(3)
C4 0.042(4) 0.018(4) 0.013(4) -0.002(3) -0.001(3) 0.005(3)
C5 0.046(4) 0.017(4) 0.028(4) -0.002(3) -0.002(3) 0.009(3)
C6 0.041(4) 0.021(4) 0.021(4) -0.002(3) -0.003(3) 0.007(3)
C7 0.042(4) 0.030(5) 0.008(4) -0.003(3) -0.002(3) 0.006(3)
C8 0.052(5) 0.012(4) 0.017(4) 0.002(3) 0.002(3) 0.011(3)
C9 0.046(4) 0.029(4) 0.008(3) 0.008(3) -0.001(3) 0.008(4)
C10 0.068(6) 0.014(4) 0.018(4) 0.003(3) 0.002(4) 0.010(4)
C11 0.055(5) 0.016(4) 0.017(4) 0.000(3) -0.008(3) 0.001(4)
C12 0.051(5) 0.022(4) 0.018(4) 0.008(3) -0.007(3) 0.000(4)
C13 0.053(5) 0.015(4) 0.013(3) 0.002(3) 0.002(3) -0.001(3)
C14 0.045(4) 0.018(4) 0.013(3) 0.002(3) 0.002(3) 0.007(4)
C15 0.037(4) 0.021(4) 0.018(4) 0.001(3) -0.001(3) -0.003(3)
C16 0.035(4) 0.014(4) 0.014(3) 0.002(3) -0.004(3) 0.004(3)
C17 0.038(4) 0.022(4) 0.019(4) -0.004(3) -0.003(3) -0.002(3)
C18 0.033(4) 0.023(4) 0.019(4) 0.004(3) -0.005(3) 0.001(3)
C19 0.044(4) 0.022(4) 0.008(3) 0.002(3) -0.007(3) 0.010(4)
C20 0.040(4) 0.016(4) 0.013(3) 0.000(3) -0.001(3) 0.000(3)
C21 0.037(4) 0.026(4) 0.012(3) -0.008(3) -0.001(3) 0.009(4)
C22 0.036(4) 0.016(4) 0.017(4) 0.005(3) -0.002(3) -0.004(3)
C23 0.032(4) 0.008(3) 0.019(4) -0.004(3) -0.003(3) -0.004(3)
C24 0.032(4) 0.017(4) 0.025(4) -0.003(3) -0.001(3) 0.006(3)
C25 0.039(4) 0.011(3) 0.021(4) 0.004(3) -0.004(3) -0.003(3)
C26 0.041(4) 0.020(4) 0.020(4) -0.001(3) -0.004(3) 0.004(3)
C27 0.034(4) 0.008(3) 0.025(4) 0.002(3) 0.001(3) 0.003(3)
C28 0.044(4) 0.008(4) 0.016(4) 0.003(3) -0.004(3) -0.003(3)
C29 0.041(4) 0.036(5) 0.033(4) -0.001(4) -0.009(3) 0.006(4)
C30 0.038(4) 0.035(5) 0.023(4) -0.002(3) -0.007(3) 0.004(4)
C31 0.038(5) 0.056(6) 0.063(6) 0.011(5) -0.018(4) -0.012(4)
C32 0.044(5) 0.095(9) 0.045(6) -0.017(6) -0.007(4) 0.024(5)
C33 0.044(5) 0.065(7) 0.052(6) 0.019(5) -0.015(4) 0.005(5)
C34 0.037(4) 0.041(5) 0.026(4) -0.003(4) -0.006(3) -0.008(4)
C35 0.039(4) 0.024(4) 0.021(4) -0.007(3) -0.007(3) 0.009(3)
C36 0.064(6) 0.059(6) 0.018(4) -0.007(4) -0.015(4) 0.025(5)
C37 0.043(5) 0.027(4) 0.032(4) 0.008(4) -0.009(3) 0.005(4)
C38 0.041(4) 0.028(4) 0.038(5) -0.006(4) -0.017(4) -0.005(4)
C1' 0.037(4) 0.010(4) 0.026(4) 0.004(3) 0.001(3) 0.003(3)
C2' 0.027(3) 0.014(4) 0.019(4) 0.001(3) -0.003(3) -0.006(3)
C3' 0.037(4) 0.010(3) 0.017(4) -0.001(3) 0.000(3) 0.004(3)
C4' 0.032(4) 0.016(4) 0.019(4) -0.008(3) -0.003(3) -0.006(3)
C5' 0.035(4) 0.018(4) 0.026(4) 0.001(3) -0.008(3) 0.001(3)
C6' 0.033(4) 0.013(4) 0.015(4) -0.008(3) 0.006(3) -0.004(3)
C7' 0.036(4) 0.009(4) 0.017(4) -0.001(3) -0.003(3) -0.005(3)
C8' 0.030(4) 0.024(4) 0.019(4) -0.005(3) -0.008(3) -0.003(3)
C9' 0.040(4) 0.016(4) 0.027(4) -0.002(3) 0.000(3) 0.005(3)
C10' 0.045(4) 0.018(4) 0.031(4) -0.008(4) -0.019(3) -0.001(4)
C11' 0.056(5) 0.014(4) 0.035(5) 0.005(4) -0.022(4) -0.003(4)
C12' 0.045(4) 0.014(4) 0.038(5) -0.002(4) -0.013(4) -0.001(3)
C13' 0.037(4) 0.012(4) 0.028(4) -0.011(3) -0.010(3) 0.006(3)
C14' 0.034(4) 0.018(4) 0.020(4) -0.001(3) -0.002(3) 0.001(3)
C15' 0.042(4) 0.017(4) 0.024(4) -0.004(3) -0.003(3) -0.001(3)
C16' 0.033(4) 0.017(4) 0.017(3) -0.003(3) -0.005(3) 0.000(3)
C17' 0.048(4) 0.010(4) 0.013(4) 0.000(3) -0.004(3) -0.002(3)
C18' 0.042(4) 0.009(4) 0.018(3) -0.007(3) -0.003(3) -0.004(3)
C19' 0.031(4) 0.015(4) 0.025(4) -0.006(3) -0.004(3) 0.000(3)
C20' 0.039(4) 0.010(4) 0.017(4) 0.000(3) -0.008(3) -0.004(3)
C21' 0.040(4) 0.017(4) 0.009(3) -0.006(3) -0.006(3) 0.003(3)
C22' 0.033(4) 0.017(4) 0.019(4) -0.003(3) -0.003(3) -0.005(3)
C23' 0.040(4) 0.012(4) 0.013(3) 0.003(3) -0.006(3) 0.003(3)
C24' 0.031(4) 0.017(4) 0.028(4) 0.004(3) -0.006(3) -0.001(3)
C25' 0.036(4) 0.010(4) 0.018(4) 0.001(3) 0.000(3) 0.002(3)
C26' 0.040(4) 0.014(4) 0.015(4) 0.007(3) -0.005(3) -0.004(3)
C27' 0.027(4) 0.021(4) 0.016(3) 0.007(3) -0.010(3) -0.004(3)
C28' 0.032(4) 0.021(4) 0.013(3) 0.001(3) 0.000(3) 0.002(3)
C29' 0.040(4) 0.029(4) 0.026(4) -0.002(3) -0.005(3) 0.002(4)
C30' 0.041(4) 0.024(4) 0.018(4) -0.004(3) 0.000(3) 0.000(3)
C31' 0.069(6) 0.044(5) 0.018(4) -0.010(4) 0.008(4) -0.010(4)
C32' 0.042(4) 0.031(4) 0.030(4) 0.006(4) 0.001(3) 0.005(4)
C33' 0.054(5) 0.040(5) 0.020(4) 0.011(4) 0.002(3) 0.003(4)
C34' 0.049(5) 0.041(5) 0.017(4) 0.004(4) -0.002(3) 0.002(4)
C35' 0.042(4) 0.017(4) 0.024(4) -0.008(3) 0.001(3) -0.001(3)
C36' 0.053(5) 0.029(5) 0.023(4) 0.005(3) 0.005(3) -0.003(4)
C37' 0.053(5) 0.022(4) 0.035(4) -0.004(4) 0.012(4) 0.005(4)
C38' 0.048(5) 0.032(5) 0.032(4) -0.008(4) 0.005(4) -0.005(4)
N1 0.077(6) 0.065(6) 0.047(5) 0.015(4) -0.025(4) -0.001(5)
C60 0.058(6) 0.048(6) 0.027(5) 0.005(4) -0.013(4) -0.009(5)
C61 0.059(5) 0.023(4) 0.030(4) 0.004(3) -0.006(4) -0.007(4)
C70 0.054(5) 0.043(5) 0.041(6) -0.005(4) 0.005(4) 0.002(4)
C71 0.049(5) 0.031(5) 0.041(5) 0.007(4) 0.008(4) -0.006(4)
N2 0.096(7) 0.105(9) 0.053(6) -0.024(6) 0.004(5) -0.003(6)
N3 0.057(6) 0.079(8) 0.120(9) 0.035(7) -0.003(5) -0.004(5)
C80 0.045(5) 0.062(8) 0.068(7) 0.005(6) -0.007(5) -0.008(5)
C81 0.095(9) 0.076(9) 0.098(9) 0.029(8) 0.001(7) -0.026(7)

loop_
_atom_type_symbol
_atom_type_description
_atom_type_scat_dispersion_real
_atom_type_scat_dispersion_imag
_atom_type_scat_source
C C 0.0033 0.0000 'International Tables Vol C Tables 4.2.6.8 and 6.1.1.4'
O O 0.0106 0.0000 'International Tables Vol C Tables 4.2.6.8 and 6.1.1.4'
N N 0.0061 0.0000 'International Tables Vol C Tables 4.2.6.8 and 6.1.1.4'
H H 0.0000 0.0000 'International Tables Vol C Tables 4.2.6.8 and 6.1.1.4'

loop_
_geom_angle_atom_site_label_1
_geom_angle_atom_site_label_2
_geom_angle_atom_site_label_3
_geom_angle
C7 O1 H1 109.5
C4 O2 H2 109.5
C14 O3 H3 109.5
C11 O4 H4 109.5
C21 O5 C29 113.4(5)
C28 O6 C34 112.9(5)
C7' O1' H1' 109.5
C4' O2' H2' 109.5
C14' O3' H3' 109.5
C11' O4' H4' 109.5
C21' O5' C29' 112.6(5)
C28' O6' C34' 115.6(5)
C27 C1 C2 111.4(6)
C27 C1 H1A 109.4
C2 C1 H1A 109.4
C27 C1 H1B 109.4
C2 C1 H1B 109.4
H1A C1 H1B 108.0
C7 C2 C3 119.7(6)
C7 C2 C1 122.6(6)
C3 C2 C1 117.6(6)
C4 C3 C2 119.2(6)
C4 C3 H3A 120.4
C2 C3 H3A 120.4
C5 C4 O2 117.8(6)
C5 C4 C3 120.0(6)
O2 C4 C3 122.2(6)
C4 C5 C6 122.3(7)
C4 C5 H5 118.9
C6 C5 H5 118.9
C7 C6 C5 116.5(7)
C7 C6 C8 123.4(6)
C5 C6 C8 120.1(7)
C2 C7 O1 122.5(7)
C2 C7 C6 122.2(6)
O1 C7 C6 115.3(6)
C6 C8 C9 109.1(6)
C6 C8 H8A 109.9
C9 C8 H8A 109.9
C6 C8 H8B 109.9
C9 C8 H8B 109.9
H8A C8 H8B 108.3
C10 C9 C14 119.3(7)
C10 C9 C8 119.1(6)
C14 C9 C8 121.6(7)
C9 C10 C11 120.1(7)
C9 C10 H10 120.0
C11 C10 H10 120.0
O4 C11 C12 122.1(7)
O4 C11 C10 118.4(6)
C12 C11 C10 119.6(7)
C11 C12 C13 121.4(7)
C11 C12 H12 119.3
C13 C12 H12 119.3
C14 C13 C12 117.9(6)
C14 C13 C15 121.9(6)
C12 C13 C15 120.2(7)
C9 C14 C13 121.6(7)
C9 C14 O3 120.2(6)
C13 C14 O3 118.2(6)
C13 C15 C16 112.2(5)
C13 C15 H15A 109.2
C16 C15 H15A 109.2
C13 C15 H15B 109.2
C16 C15 H15B 109.2
H15A C15 H15B 107.9
C21 C16 C17 117.3(6)
C21 C16 C15 122.1(6)
C17 C16 C15 120.6(6)
C18 C17 C16 121.0(7)
C18 C17 H17 119.5
C16 C17 H17 119.5
C17 C18 C19 119.4(6)
C17 C18 C30 120.1(6)
C19 C18 C30 120.4(6)
C18 C19 C20 121.6(6)
C18 C19 H19 119.2
C20 C19 H19 119.2
C21 C20 C19 116.7(6)
C21 C20 C22 123.2(6)
C19 C20 C22 120.2(6)
C20 C21 C16 123.9(6)
C20 C21 O5 118.5(6)
C16 C21 O5 117.4(6)
C20 C22 C23 112.0(6)
C20 C22 H22A 109.2
C23 C22 H22A 109.2
C20 C22 H22B 109.2
C23 C22 H22B 109.2
H22A C22 H22B 107.9
C24 C23 C28 117.8(6)
C24 C23 C22 119.4(6)
C28 C23 C22 122.7(6)
C23 C24 C25 123.2(6)
C23 C24 H24 118.4
C25 C24 H24 118.4
C24 C25 C26 117.4(6)
C24 C25 C35 121.9(6)
C26 C25 C35 120.7(6)
C27 C26 C25 120.9(6)
C27 C26 H26 119.6
C25 C26 H26 119.6
C28 C27 C26 118.8(6)
C28 C27 C1 121.7(6)
C26 C27 C1 119.4(6)
C23 C28 C27 121.7(6)
C23 C28 O6 120.6(6)
C27 C28 O6 117.7(6)
O5 C29 H29A 109.5
O5 C29 H29B 109.5
H29A C29 H29B 109.5
O5 C29 H29C 109.5
H29A C29 H29C 109.5
H29B C29 H29C 109.5
C32 C30 C33 109.5(8)
C32 C30 C31 110.9(7)
C33 C30 C31 107.5(7)
C32 C30 C18 108.7(6)
C33 C30 C18 111.2(6)
C31 C30 C18 108.9(6)
C30 C31 H31A 109.5
C30 C31 H31B 109.5
H31A C31 H31B 109.5
C30 C31 H31C 109.5
H31A C31 H31C 109.5
H31B C31 H31C 109.5
C30 C32 H32A 109.5
C30 C32 H32B 109.5
H32A C32 H32B 109.5
C30 C32 H32C 109.5
H32A C32 H32C 109.5
H32B C32 H32C 109.5
C30 C33 H33A 109.5
C30 C33 H33B 109.5
H33A C33 H33B 109.5
C30 C33 H33C 109.5
H33A C33 H33C 109.5
H33B C33 H33C 109.5
O6 C34 H34A 109.5
O6 C34 H34B 109.5
H34A C34 H34B 109.5
O6 C34 H34C 109.5
H34A C34 H34C 109.5
H34B C34 H34C 109.5
C25 C35 C36 113.2(6)
C25 C35 C37 108.4(6)
C36 C35 C37 108.9(7)
C25 C35 C38 109.3(6)
C36 C35 C38 108.9(6)
C37 C35 C38 108.1(6)
C35 C36 H36A 109.5
C35 C36 H36B 109.5
H36A C36 H36B 109.5
C35 C36 H36C 109.5
H36A C36 H36C 109.5
H36B C36 H36C 109.5
C35 C37 H37A 109.5
C35 C37 H37B 109.5
H37A C37 H37B 109.5
C35 C37 H37C 109.5
H37A C37 H37C 109.5
H37B C37 H37C 109.5
C35 C38 H38A 109.5
C35 C38 H38B 109.5
H38A C38 H38B 109.5
C35 C38 H38C 109.5
H38A C38 H38C 109.5
H38B C38 H38C 109.5
C27' C1' C2' 113.2(5)
C27' C1' H1'1 108.9
C2' C1' H1'1 108.9
C27' C1' H1'2 108.9
C2' C1' H1'2 108.9
H1'1 C1' H1'2 107.8
C3' C2' C7' 118.5(6)
C3' C2' C1' 121.4(6)
C7' C2' C1' 120.1(6)
C2' C3' C4' 121.7(6)
C2' C3' H3'1 119.1
C4' C3' H3'1 119.1
O2' C4' C3' 118.5(6)
O2' C4' C5' 122.4(6)
C3' C4' C5' 119.1(6)
C6' C5' C4' 120.6(7)
C6' C5' H5' 119.7
C4' C5' H5' 119.7
C5' C6' C7' 118.8(6)
C5' C6' C8' 120.7(6)
C7' C6' C8' 120.2(6)
O1' C7' C2' 120.0(6)
O1' C7' C6' 118.7(6)
C2' C7' C6' 121.2(6)
C9' C8' C6' 110.8(6)
C9' C8' H8'1 109.5
C6' C8' H8'1 109.5
C9' C8' H8'2 109.5
C6' C8' H8'2 109.5
H8'1 C8' H8'2 108.1
C10' C9' C14' 119.7(7)
C10' C9' C8' 118.3(6)
C14' C9' C8' 121.8(6)
C9' C10' C11' 120.9(7)
C9' C10' H10' 119.6
C11' C10' H10' 119.6
O4' C11' C12' 122.8(7)
O4' C11' C10' 116.8(6)
C12' C11' C10' 120.4(7)
C11' C12' C13' 119.8(7)
C11' C12' H12' 120.1
C13' C12' H12' 120.1
C12' C13' C14' 119.6(6)
C12' C13' C15' 119.0(7)
C14' C13' C15' 121.2(6)
O3' C14' C9' 118.5(6)
O3' C14' C13' 121.8(6)
C9' C14' C13' 119.6(6)
C13' C15' C16' 110.5(6)
C13' C15' H15C 109.5
C16' C15' H15C 109.5
C13' C15' H15D 109.5
C16' C15' H15D 109.5
H15C C15' H15D 108.1
C21' C16' C17' 119.4(6)
C21' C16' C15' 121.0(6)
C17' C16' C15' 119.3(6)
C16' C17' C18' 121.1(6)
C16' C17' H17' 119.5
C18' C17' H17' 119.5
C17' C18' C19' 118.5(6)
C17' C18' C30' 122.1(6)
C19' C18' C30' 119.4(6)
C18' C19' C20' 121.9(7)
C18' C19' H19' 119.0
C20' C19' H19' 119.0
C19' C20' C21' 117.8(6)
C19' C20' C22' 119.2(6)
C21' C20' C22' 122.7(6)
C16' C21' O5' 119.8(6)
C16' C21' C20' 121.3(6)
O5' C21' C20' 118.9(6)
C20' C22' C23' 109.8(5)
C20' C22' H22C 109.7
C23' C22' H22C 109.7
C20' C22' H22D 109.7
C23' C22' H22D 109.7
H22C C22' H22D 108.2
C24' C23' C28' 118.5(6)
C24' C23' C22' 120.6(6)
C28' C23' C22' 120.5(6)
C23' C24' C25' 122.7(7)
C23' C24' H24' 118.7
C25' C24' H24' 118.7
C24' C25' C26' 116.9(6)
C24' C25' C35' 122.7(6)
C26' C25' C35' 120.4(6)
C27' C26' C25' 122.4(6)
C27' C26' H26' 118.8
C25' C26' H26' 118.8
C28' C27' C26' 118.5(6)
C28' C27' C1' 122.2(6)
C26' C27' C1' 119.1(6)
O6' C28' C27' 119.3(6)
O6' C28' C23' 119.9(6)
C27' C28' C23' 120.9(6)
O5' C29' H29D 109.5
O5' C29' H29E 109.5
H29D C29' H29E 109.5
O5' C29' H29F 109.5
H29D C29' H29F 109.5
H29E C29' H29F 109.5
C18' C30' C33' 112.6(6)
C18' C30' C32' 111.6(6)
C33' C30' C32' 108.6(6)
C18' C30' C31' 107.1(6)
C33' C30' C31' 109.4(6)
C32' C30' C31' 107.3(6)
C30' C31' H31D 109.5
C30' C31' H31E 109.5
H31D C31' H31E 109.5
C30' C31' H31F 109.5
H31D C31' H31F 109.5
H31E C31' H31F 109.5
C30' C32' H32D 109.5
C30' C32' H32E 109.5
H32D C32' H32E 109.5
C30' C32' H32F 109.5
H32D C32' H32F 109.5
H32E C32' H32F 109.5
C30' C33' H33D 109.5
C30' C33' H33E 109.5
H33D C33' H33E 109.5
C30' C33' H33F 109.5
H33D C33' H33F 109.5
H33E C33' H33F 109.5
O6' C34' H34D 109.5
O6' C34' H34E 109.5
H34D C34' H34E 109.5
O6' C34' H34F 109.5
H34D C34' H34F 109.5
H34E C34' H34F 109.5
C36' C35' C37' 109.3(6)
C36' C35' C38' 108.6(6)
C37' C35' C38' 109.1(7)
C36' C35' C25' 108.6(6)
C37' C35' C25' 109.2(6)
C38' C35' C25' 112.0(6)
C35' C36' H36D 109.5
C35' C36' H36E 109.5
H36D C36' H36E 109.5
C35' C36' H36F 109.5
H36D C36' H36F 109.5
H36E C36' H36F 109.5
C35' C37' H37D 109.5
C35' C37' H37E 109.5
H37D C37' H37E 109.5
C35' C37' H37F 109.5
H37D C37' H37F 109.5
H37E C37' H37F 109.5
C35' C38' H38D 109.5
C35' C38' H38E 109.5
H38D C38' H38E 109.5
C35' C38' H38F 109.5
H38D C38' H38F 109.5
H38E C38' H38F 109.5
N1 C60 C61 178.8(11)
C60 C61 H61A 109.5
C60 C61 H61B 109.5
H61A C61 H61B 109.5
C60 C61 H61C 109.5
H61A C61 H61C 109.5
H61B C61 H61C 109.5
N2 C70 C71 179.6(12)
C70 C71 H71A 109.5
C70 C71 H71B 109.5
H71A C71 H71B 109.5
C70 C71 H71C 109.5
H71A C71 H71C 109.5
H71B C71 H71C 109.5
N3 C80 C81 178.9(14)
C80 C81 H81A 109.5
C80 C81 H81B 109.5
H81A C81 H81B 109.5
C80 C81 H81C 109.5
H81A C81 H81C 109.5
H81B C81 H81C 109.5

loop_
_geom_bond_atom_site_label_1
_geom_bond_atom_site_label_2
_geom_bond_distance
O1 C7 1.410(8)
O1 H1 0.8200
O2 C4 1.372(8)
O2 H2 0.8200
O3 C14 1.419(9)
O3 H3 0.8200
O4 C11 1.372(9)
O4 H4 0.8200
O5 C21 1.415(8)
O5 C29 1.432(9)
O6 C28 1.404(8)
O6 C34 1.458(9)
O1' C7' 1.380(8)
O1' H1' 0.8200
O2' C4' 1.374(8)
O2' H2' 0.8200
O3' C14' 1.362(8)
O3' H3' 0.8200
O4' C11' 1.369(9)
O4' H4' 0.8200
O5' C21' 1.388(8)
O5' C29' 1.435(9)
O6' C28' 1.395(8)
O6' C34' 1.442(8)
C1 C27 1.513(10)
C1 C2 1.519(10)
C1 H1A 0.9700
C1 H1B 0.9700
C2 C7 1.373(10)
C2 C3 1.395(10)
C3 C4 1.402(11)
C3 H3A 0.9300
C4 C5 1.360(10)
C5 C6 1.405(10)
C5 H5 0.9300
C6 C7 1.403(11)
C6 C8 1.508(10)
C8 C9 1.541(11)
C8 H8A 0.9700
C8 H8B 0.9700
C9 C10 1.389(11)
C9 C14 1.374(10)
C10 C11 1.411(11)
C10 H10 0.9300
C11 C12 1.372(10)
C12 C13 1.393(11)
C12 H12 0.9300
C13 C14 1.411(10)
C13 C15 1.518(10)
C15 C16 1.524(10)
C15 H15A 0.9700
C15 H15B 0.9700
C16 C21 1.385(10)
C16 C17 1.414(10)
C17 C18 1.374(10)
C17 H17 0.9300
C18 C19 1.387(10)
C18 C30 1.552(10)
C19 C20 1.415(10)
C19 H19 0.9300
C20 C21 1.374(10)
C20 C22 1.514(10)
C22 C23 1.511(10)
C22 H22A 0.9700
C22 H22B 0.9700
C23 C24 1.382(10)
C23 C28 1.393(10)
C24 C25 1.383(10)
C24 H24 0.9300
C25 C26 1.427(10)
C25 C35 1.524(10)
C26 C27 1.383(10)
C26 H26 0.9300
C27 C28 1.400(10)
C29 H29A 0.9600
C29 H29B 0.9600
C29 H29C 0.9600
C30 C32 1.523(12)
C30 C33 1.513(12)
C30 C31 1.556(12)
C31 H31A 0.9600
C31 H31B 0.9600
C31 H31C 0.9600
C32 H32A 0.9600
C32 H32B 0.9600
C32 H32C 0.9600
C33 H33A 0.9600
C33 H33B 0.9600
C33 H33C 0.9600
C34 H34A 0.9600
C34 H34B 0.9600
C34 H34C 0.9600
C35 C36 1.515(11)
C35 C37 1.545(11)
C35 C38 1.549(11)
C36 H36A 0.9600
C36 H36B 0.9600
C36 H36C 0.9600
C37 H37A 0.9600
C37 H37B 0.9600
C37 H37C 0.9600
C38 H38A 0.9600
C38 H38B 0.9600
C38 H38C 0.9600
C1' C27' 1.541(10)
C1' C2' 1.528(10)
C1' H1'1 0.9700
C1' H1'2 0.9700
C2' C3' 1.368(9)
C2' C7' 1.405(10)
C3' C4' 1.386(10)
C3' H3'1 0.9300
C4' C5' 1.407(10)
C5' C6' 1.377(10)
C5' H5' 0.9300
C6' C7' 1.399(10)
C6' C8' 1.523(10)
C8' C9' 1.533(10)
C8' H8'1 0.9700
C8' H8'2 0.9700
C9' C10' 1.380(10)
C9' C14' 1.403(10)
C10' C11' 1.386(11)
C10' H10' 0.9300
C11' C12' 1.388(11)
C12' C13' 1.399(11)
C12' H12' 0.9300
C13' C14' 1.411(10)
C13' C15' 1.506(10)
C15' C16' 1.524(10)
C15' H15C 0.9700
C15' H15D 0.9700
C16' C21' 1.385(10)
C16' C17' 1.400(10)
C17' C18' 1.407(10)
C17' H17' 0.9300
C18' C19' 1.393(10)
C18' C30' 1.542(10)
C19' C20' 1.408(10)
C19' H19' 0.9300
C20' C21' 1.417(10)
C20' C22' 1.514(10)
C22' C23' 1.521(10)
C22' H22C 0.9700
C22' H22D 0.9700
C23' C24' 1.385(10)
C23' C28' 1.411(10)
C24' C25' 1.381(10)
C24' H24' 0.9300
C25' C26' 1.417(10)
C25' C35' 1.536(10)
C26' C27' 1.380(10)
C26' H26' 0.9300
C27' C28' 1.389(10)
C29' H29D 0.9600
C29' H29E 0.9600
C29' H29F 0.9600
C30' C33' 1.534(11)
C30' C32' 1.543(11)
C30' C31' 1.556(11)
C31' H31D 0.9600
C31' H31E 0.9600
C31' H31F 0.9600
C32' H32D 0.9600
C32' H32E 0.9600
C32' H32F 0.9600
C33' H33D 0.9600
C33' H33E 0.9600
C33' H33F 0.9600
C34' H34D 0.9600
C34' H34E 0.9600
C34' H34F 0.9600
C35' C36' 1.539(10)
C35' C37' 1.532(11)
C35' C38' 1.544(11)
C36' H36D 0.9600
C36' H36E 0.9600
C36' H36F 0.9600
C37' H37D 0.9600
C37' H37E 0.9600
C37' H37F 0.9600
C38' H38D 0.9600
C38' H38E 0.9600
C38' H38F 0.9600
N1 C60 1.146(11)
C60 C61 1.457(13)
C61 H61A 0.9600
C61 H61B 0.9600
C61 H61C 0.9600
C70 N2 1.147(12)
C70 C71 1.436(13)
C71 H71A 0.9600
C71 H71B 0.9600
C71 H71C 0.9600
N3 C80 1.148(14)
C80 C81 1.444(18)
C81 H81A 0.9600
C81 H81B 0.9600
C81 H81C 0.9600
